data_7242193
loop_
_publ_author_name
'Jamadar, Akshoy'
'Karan, Chandan Kumar'
'Biswas, Subhendu'
'Das, Anindita'

_publ_section_title
;
 Structural influence on stimuli-responsive halogen-bonded luminescent
 supramolecular polymers from heteroditopic isomers
;
_journal_issue 8
_journal_name_full CrystEngComm
_journal_page_first 1695
_journal_page_last 1699
_journal_paper_doi 10.1039/D1CE00101A
_journal_volume 23
_journal_year 2021
_chemical_formula_moiety 'C15 H6 F4 I N O'
_chemical_formula_sum 'C15 H6 F4 I N O'
_chemical_formula_weight 419.11
_space_group_crystal_system orthorhombic
_space_group_IT_number 33
_space_group_name_Hall 'P 2c -2n'
_space_group_name_H-M_alt 'P n a 21'
_atom_sites_solution_hydrogens geom
_audit_creation_method SHELXL-2018/1
_audit_update_record
;
2020-08-21 deposited with the CCDC.	2021-01-27 downloaded from the CCDC.
;
_cell_angle_alpha 90
_cell_angle_beta 90
_cell_angle_gamma 90
_cell_formula_units_Z 4
_cell_length_a 14.522(3)
_cell_length_b 12.084(3)
_cell_length_c 8.162(2)
_cell_measurement_reflns_used 11866
_cell_measurement_temperature 293(2)
_cell_measurement_theta_max 27.124
_cell_measurement_theta_min 2.805
_cell_volume 1432.3(6)
_computing_structure_refinement 'SHELXL-2018/1 (Sheldrick, 2018)'
_computing_structure_solution 'SHELXT 2014/5 (Sheldrick, 2014)'
_diffrn_ambient_temperature 293(2)
_diffrn_measured_fraction_theta_full 0.981
_diffrn_measured_fraction_theta_max 0.980
_diffrn_measurement_device_type 'Bruker D8VENTURE with PHOTON II Detector'
_diffrn_measurement_method 'phi, omega and kappa scan'
_diffrn_radiation_type MoK\a
_diffrn_radiation_wavelength 0.71073
_diffrn_reflns_av_R_equivalents 0.0848
_diffrn_reflns_av_unetI/netI 0.0719
_diffrn_reflns_Laue_measured_fraction_full 0.981
_diffrn_reflns_Laue_measured_fraction_max 0.980
_diffrn_reflns_limit_h_max 18
_diffrn_reflns_limit_h_min -18
_diffrn_reflns_limit_k_max 12
_diffrn_reflns_limit_k_min -15
_diffrn_reflns_limit_l_max 10
_diffrn_reflns_limit_l_min -10
_diffrn_reflns_number 11866
_diffrn_reflns_point_group_measured_fraction_full 0.983
_diffrn_reflns_point_group_measured_fraction_max 0.982
_diffrn_reflns_theta_full 25.242
_diffrn_reflns_theta_max 27.124
_diffrn_reflns_theta_min 2.805
_diffrn_source Micro-focus
_exptl_absorpt_coefficient_mu 2.280
_exptl_crystal_colour colourless
_exptl_crystal_density_diffrn 1.944
_exptl_crystal_description needle
_exptl_crystal_F_000 800
_exptl_crystal_size_max 0.200
_exptl_crystal_size_mid 0.200
_exptl_crystal_size_min 0.100
_refine_diff_density_max 0.856
_refine_diff_density_min -1.503
_refine_diff_density_rms 0.223
_refine_ls_abs_structure_details
;
 Refined as an inversion twin.
;
_refine_ls_abs_structure_Flack 0.02(4)
_refine_ls_extinction_method none
_refine_ls_goodness_of_fit_ref 1.087
_refine_ls_hydrogen_treatment constr
_refine_ls_matrix_type full
_refine_ls_number_parameters 200
_refine_ls_number_reflns 3104
_refine_ls_number_restraints 1
_refine_ls_restrained_S_all 1.087
_refine_ls_R_factor_all 0.0477
_refine_ls_R_factor_gt 0.0444
_refine_ls_shift/su_max 0.000
_refine_ls_shift/su_mean 0.000
_refine_ls_structure_factor_coef Fsqd
_refine_ls_weighting_details 'w=1/[\s^2^(Fo^2^)+(0.0650P)^2^] where P=(Fo^2^+2Fc^2^)/3'
_refine_ls_weighting_scheme calc
_refine_ls_wR_factor_gt 0.1080
_refine_ls_wR_factor_ref 0.1111
_reflns_Friedel_coverage 0.869
_reflns_Friedel_fraction_full 0.986
_reflns_Friedel_fraction_max 0.984
_reflns_number_gt 2897
_reflns_number_total 3104
_reflns_threshold_expression 'I > 2\s(I)'
_cod_data_source_file d1ce00101a2.cif
_cod_data_source_block shelx_CCDC1
_cod_depositor_comments 'Adding full bibliography for 7242192--7242194.cif.'
_cod_database_code 7242193
_shelx_shelxl_version_number 2018/1
_shelx_space_group_comment
;
The symmetry employed for this shelxl refinement is uniquely defined
by the following loop, which should always be used as a source of
symmetry information in preference to the above space-group names.
They are only intended as comments.
;

loop_
_space_group_symop_operation_xyz
'x, y, z'
'-x, -y, z+1/2'
'-x+1/2, y+1/2, z+1/2'
'x+1/2, -y+1/2, z'

loop_
_atom_site_label
_atom_site_type_symbol
_atom_site_fract_x
_atom_site_fract_y
_atom_site_fract_z
_atom_site_U_iso_or_equiv
_atom_site_adp_type
_atom_site_occupancy
_atom_site_site_symmetry_order
_atom_site_calc_flag
_atom_site_refinement_flags_posn
_atom_site_refinement_flags_adp
_atom_site_refinement_flags_occupancy
_atom_site_disorder_assembly
_atom_site_disorder_group
I1 I -0.21829(2) 0.93471(3) 0.46215(12) 0.03284(19) Uani 1 1 d . . . . .
F2 F -0.2336(3) 0.6858(4) 0.3306(7) 0.0439(11) Uani 1 1 d . . . . .
F4 F 0.0865(3) 0.7173(3) 0.6697(6) 0.0397(10) Uani 1 1 d . . . . .
F1 F -0.1231(2) 0.5134(3) 0.3447(5) 0.0321(8) Uani 1 1 d . . . . .
F3 F -0.0204(3) 0.8960(3) 0.6423(6) 0.0404(10) Uani 1 1 d . . . . .
O1 O 0.0476(3) 0.5265(3) 0.5088(5) 0.0266(9) Uani 1 1 d . . . . .
N1 N 0.1650(3) 0.3675(4) 0.4203(6) 0.0284(12) Uani 1 1 d . . . . .
C7 C -0.0578(4) 0.3917(5) 0.6275(9) 0.0305(13) Uani 1 1 d . . . . .
H6 H -0.097975 0.446936 0.661943 0.037 Uiso 1 1 calc R U . . .
C15 C 0.0077(4) 0.7092(6) 0.5862(8) 0.0273(13) Uani 1 1 d . . . . .
C14 C -0.0482(4) 0.8009(5) 0.5704(8) 0.0266(12) Uani 1 1 d . . . . .
C4 C 0.0645(5) 0.2242(5) 0.5343(9) 0.0315(13) Uani 1 1 d . . . . .
C10 C -0.0164(4) 0.6099(4) 0.5109(7) 0.0218(11) Uani 1 1 d . . . . .
C9 C 0.0858(4) 0.3359(5) 0.4968(7) 0.0242(13) Uani 1 1 d . . . . .
C5 C -0.0195(6) 0.1976(6) 0.6150(10) 0.0403(17) Uani 1 1 d . . . . .
H4 H -0.034139 0.124230 0.637224 0.048 Uiso 1 1 calc R U . . .
C12 C -0.1542(4) 0.6976(5) 0.4151(8) 0.0283(13) Uani 1 1 d . . . . .
C11 C -0.0974(4) 0.6051(5) 0.4251(7) 0.0263(13) Uani 1 1 d . . . . .
C13 C -0.1310(4) 0.7976(5) 0.4877(9) 0.0287(14) Uani 1 1 d . . . . .
C2 C 0.2087(5) 0.1747(6) 0.4100(11) 0.043(2) Uani 1 1 d . . . . .
H2 H 0.251965 0.122344 0.377395 0.051 Uiso 1 1 calc R U . . .
C6 C -0.0781(5) 0.2792(6) 0.6594(10) 0.0375(16) Uani 1 1 d . . . . .
H5 H -0.132833 0.261021 0.711943 0.045 Uiso 1 1 calc R U . . .
C8 C 0.0210(4) 0.4188(5) 0.5460(8) 0.0235(12) Uani 1 1 d . . . . .
C1 C 0.2240(4) 0.2875(7) 0.3799(12) 0.0396(18) Uani 1 1 d . . . . .
H1 H 0.278680 0.307729 0.328669 0.048 Uiso 1 1 calc R U . . .
C3 C 0.1307(5) 0.1426(5) 0.4867(10) 0.0397(17) Uani 1 1 d . . . . .
H3 H 0.120165 0.068154 0.508397 0.048 Uiso 1 1 calc R U . . .

loop_
_atom_site_aniso_label
_atom_site_aniso_U_11
_atom_site_aniso_U_22
_atom_site_aniso_U_33
_atom_site_aniso_U_23
_atom_site_aniso_U_13
_atom_site_aniso_U_12
I1 0.0283(3) 0.0310(3) 0.0392(3) 0.0010(2) 0.0014(2) 0.00988(12)
F2 0.0262(18) 0.047(3) 0.058(3) -0.002(2) -0.0171(19) 0.0030(19)
F4 0.0262(18) 0.036(2) 0.057(3) -0.0060(19) -0.0199(19) -0.0015(16)
F1 0.0295(17) 0.0292(18) 0.038(2) -0.0037(15) -0.0056(15) -0.0059(16)
F3 0.040(2) 0.0259(19) 0.055(3) -0.0114(19) -0.009(2) -0.0012(17)
O1 0.0179(17) 0.0205(18) 0.041(3) 0.0031(17) 0.0027(16) 0.0015(16)
N1 0.021(2) 0.031(2) 0.034(3) -0.001(2) 0.0057(19) 0.0012(18)
C7 0.026(3) 0.031(3) 0.034(3) 0.002(3) 0.005(3) 0.000(2)
C15 0.018(3) 0.033(3) 0.031(3) -0.004(3) -0.003(2) 0.002(2)
C14 0.028(3) 0.022(3) 0.030(3) -0.005(2) -0.003(2) 0.001(2)
C4 0.034(3) 0.024(3) 0.037(3) 0.002(2) -0.006(3) 0.001(3)
C10 0.016(2) 0.021(3) 0.028(3) 0.001(2) 0.0019(19) 0.002(2)
C9 0.020(2) 0.025(2) 0.027(4) -0.001(2) 0.000(2) 0.002(2)
C5 0.050(4) 0.027(3) 0.044(4) 0.008(3) -0.002(3) -0.016(3)
C12 0.019(2) 0.033(3) 0.033(4) -0.002(2) -0.006(2) 0.003(2)
C11 0.028(3) 0.024(3) 0.027(4) -0.003(2) 0.001(2) -0.002(2)
C13 0.022(2) 0.031(2) 0.033(4) -0.001(3) 0.001(2) 0.006(2)
C2 0.041(4) 0.035(4) 0.052(5) -0.013(3) -0.006(3) 0.017(3)
C6 0.026(3) 0.042(4) 0.044(4) 0.011(3) 0.002(3) -0.010(3)
C8 0.020(3) 0.020(3) 0.031(3) 0.000(2) 0.001(2) -0.003(2)
C1 0.024(3) 0.044(4) 0.051(5) -0.011(4) 0.005(3) 0.004(3)
C3 0.050(3) 0.024(2) 0.046(5) -0.005(3) -0.012(3) 0.008(3)

loop_
_atom_type_symbol
_atom_type_description
_atom_type_scat_dispersion_real
_atom_type_scat_dispersion_imag
_atom_type_scat_source
C C 0.0033 0.0016 'International Tables Vol C Tables 4.2.6.8 and 6.1.1.4'
H H 0.0000 0.0000 'International Tables Vol C Tables 4.2.6.8 and 6.1.1.4'
F F 0.0171 0.0103 'International Tables Vol C Tables 4.2.6.8 and 6.1.1.4'
I I -0.4742 1.8119 'International Tables Vol C Tables 4.2.6.8 and 6.1.1.4'
N N 0.0061 0.0033 'International Tables Vol C Tables 4.2.6.8 and 6.1.1.4'
O O 0.0106 0.0060 'International Tables Vol C Tables 4.2.6.8 and 6.1.1.4'

loop_
_geom_angle_atom_site_label_1
_geom_angle_atom_site_label_2
_geom_angle_atom_site_label_3
_geom_angle
_geom_angle_site_symmetry_1
_geom_angle_site_symmetry_3
_geom_angle_publ_flag
C10 O1 C8 119.8(5) . . ?
C1 N1 C9 116.9(5) . . ?
C8 C7 C6 119.7(6) . . ?
C8 C7 H6 120.2 . . ?
C6 C7 H6 120.2 . . ?
F4 C15 C14 119.5(6) . . ?
F4 C15 C10 120.2(5) . . ?
C14 C15 C10 120.2(5) . . ?
F3 C14 C13 119.8(5) . . ?
F3 C14 C15 117.8(5) . . ?
C13 C14 C15 122.4(6) . . ?
C9 C4 C5 120.1(6) . . ?
C9 C4 C3 116.7(6) . . ?
C5 C4 C3 123.2(6) . . ?
C11 C10 O1 123.0(5) . . ?
C11 C10 C15 118.6(5) . . ?
O1 C10 C15 117.9(5) . . ?
N1 C9 C4 123.4(5) . . ?
N1 C9 C8 119.1(5) . . ?
C4 C9 C8 117.5(5) . . ?
C6 C5 C4 120.0(6) . . ?
C6 C5 H4 120.0 . . ?
C4 C5 H4 120.0 . . ?
F2 C12 C13 121.2(5) . . ?
F2 C12 C11 116.8(5) . . ?
C13 C12 C11 122.0(5) . . ?
F1 C11 C10 121.6(5) . . ?
F1 C11 C12 118.1(5) . . ?
C10 C11 C12 120.3(5) . . ?
C14 C13 C12 116.5(5) . . ?
C14 C13 I1 123.6(5) . . ?
C12 C13 I1 119.9(4) . . ?
C3 C2 C1 119.5(6) . . ?
C3 C2 H2 120.3 . . ?
C1 C2 H2 120.3 . . ?
C5 C6 C7 121.4(6) . . ?
C5 C6 H5 119.3 . . ?
C7 C6 H5 119.3 . . ?
C7 C8 O1 124.3(6) . . ?
C7 C8 C9 121.4(5) . . ?
O1 C8 C9 114.3(5) . . ?
N1 C1 C2 124.1(6) . . ?
N1 C1 H1 118.0 . . ?
C2 C1 H1 118.0 . . ?
C2 C3 C4 119.5(6) . . ?
C2 C3 H3 120.3 . . ?
C4 C3 H3 120.3 . . ?

loop_
_geom_bond_atom_site_label_1
_geom_bond_atom_site_label_2
_geom_bond_distance
_geom_bond_site_symmetry_2
_geom_bond_publ_flag
I1 C13 2.097(6) . ?
F2 C12 1.351(6) . ?
F4 C15 1.335(7) . ?
F1 C11 1.340(7) . ?
F3 C14 1.352(7) . ?
O1 C10 1.371(7) . ?
O1 C8 1.392(7) . ?
N1 C1 1.333(8) . ?
N1 C9 1.364(7) . ?
C7 C8 1.363(9) . ?
C7 C6 1.416(9) . ?
C7 H6 0.9300 . ?
C15 C14 1.380(10) . ?
C15 C10 1.392(8) . ?
C14 C13 1.380(9) . ?
C4 C9 1.419(8) . ?
C4 C5 1.423(10) . ?
C4 C3 1.431(9) . ?
C10 C11 1.370(8) . ?
C9 C8 1.432(8) . ?
C5 C6 1.351(11) . ?
C5 H4 0.9300 . ?
C12 C13 1.387(8) . ?
C12 C11 1.392(8) . ?
C2 C3 1.351(11) . ?
C2 C1 1.403(11) . ?
C2 H2 0.9300 . ?
C6 H5 0.9300 . ?
C1 H1 0.9300 . ?
C3 H3 0.9300 . ?

loop_
_geom_torsion_atom_site_label_1
_geom_torsion_atom_site_label_2
_geom_torsion_atom_site_label_3
_geom_torsion_atom_site_label_4
_geom_torsion
_geom_torsion_site_symmetry_1
_geom_torsion_site_symmetry_2
_geom_torsion_site_symmetry_3
_geom_torsion_site_symmetry_4
_geom_torsion_publ_flag
F4 C15 C14 F3 -0.5(9) . . . . ?
C10 C15 C14 F3 -178.3(6) . . . . ?
F4 C15 C14 C13 -179.1(6) . . . . ?
C10 C15 C14 C13 3.1(10) . . . . ?
C8 O1 C10 C11 -53.1(8) . . . . ?
C8 O1 C10 C15 135.5(6) . . . . ?
F4 C15 C10 C11 -179.4(6) . . . . ?
C14 C15 C10 C11 -1.6(9) . . . . ?
F4 C15 C10 O1 -7.7(9) . . . . ?
C14 C15 C10 O1 170.2(6) . . . . ?
C1 N1 C9 C4 0.1(9) . . . . ?
C1 N1 C9 C8 178.7(6) . . . . ?
C5 C4 C9 N1 179.8(6) . . . . ?
C3 C4 C9 N1 -0.4(9) . . . . ?
C5 C4 C9 C8 1.1(9) . . . . ?
C3 C4 C9 C8 -179.0(6) . . . . ?
C9 C4 C5 C6 -1.5(11) . . . . ?
C3 C4 C5 C6 178.6(7) . . . . ?
O1 C10 C11 F1 6.2(8) . . . . ?
C15 C10 C11 F1 177.5(5) . . . . ?
O1 C10 C11 C12 -171.8(5) . . . . ?
C15 C10 C11 C12 -0.5(8) . . . . ?
F2 C12 C11 F1 3.0(8) . . . . ?
C13 C12 C11 F1 -176.8(6) . . . . ?
F2 C12 C11 C10 -178.9(5) . . . . ?
C13 C12 C11 C10 1.2(9) . . . . ?
F3 C14 C13 C12 179.1(6) . . . . ?
C15 C14 C13 C12 -2.3(10) . . . . ?
F3 C14 C13 I1 1.0(9) . . . . ?
C15 C14 C13 I1 179.6(5) . . . . ?
F2 C12 C13 C14 -179.7(6) . . . . ?
C11 C12 C13 C14 0.2(9) . . . . ?
F2 C12 C13 I1 -1.5(8) . . . . ?
C11 C12 C13 I1 178.3(5) . . . . ?
C4 C5 C6 C7 -0.1(12) . . . . ?
C8 C7 C6 C5 2.0(12) . . . . ?
C6 C7 C8 O1 -179.8(6) . . . . ?
C6 C7 C8 C9 -2.4(11) . . . . ?
C10 O1 C8 C7 -18.8(10) . . . . ?
C10 O1 C8 C9 163.6(5) . . . . ?
N1 C9 C8 C7 -177.9(6) . . . . ?
C4 C9 C8 C7 0.8(9) . . . . ?
N1 C9 C8 O1 -0.2(8) . . . . ?
C4 C9 C8 O1 178.5(5) . . . . ?
C9 N1 C1 C2 0.7(12) . . . . ?
C3 C2 C1 N1 -1.1(14) . . . . ?
C1 C2 C3 C4 0.7(12) . . . . ?
C9 C4 C3 C2 -0.1(10) . . . . ?
C5 C4 C3 C2 179.8(7) . . . . ?
